data_7134829
loop_
_publ_author_name
'Wang, Yaxi'
'Liu, Junliang'
'He, Jinxuan'
'Ren, Xiaoting'
'Hu, Lu'
'Pang, Siping'

_publ_section_title
;
 Tetraamino-driven hydrogen-bonded networks: selective self-assembly of
 energetic materials.
;
_journal_issue 71
_journal_name_full 'Chemical communications (Cambridge, England)'
_journal_page_first 13433
_journal_page_last 13436
_journal_paper_doi 10.1039/d5cc02653a
_journal_volume 61
_journal_year 2025
_chemical_formula_moiety 'H2 O, C6 H8 N8'
_chemical_formula_sum 'C6 H10 N8 O'
_chemical_formula_weight 210.22
_space_group_crystal_system monoclinic
_space_group_IT_number 14
_space_group_name_Hall '-P 2ybc'
_space_group_name_H-M_alt 'P 1 21/c 1'
_atom_sites_solution_hydrogens difmap
_atom_sites_solution_primary dual
_audit_creation_date 2023-07-16
_audit_creation_method
;
Olex2 1.2
(compiled 2018.05.29 svn.r3508 for OlexSys, GUI svn.r5506)
;
_audit_update_record
;
2025-03-23 deposited with the CCDC.	2025-07-10 downloaded from the CCDC.
;
_cell_angle_alpha 90
_cell_angle_beta 94.717(7)
_cell_angle_gamma 90
_cell_formula_units_Z 4
_cell_length_a 3.6169(6)
_cell_length_b 19.782(3)
_cell_length_c 11.752(2)
_cell_measurement_reflns_used 1291
_cell_measurement_temperature 100
_cell_measurement_theta_max 25.686
_cell_measurement_theta_min 2.696
_cell_volume 838.0(2)
_computing_cell_refinement 'SAINT V8.40A (?, 2016)'
_computing_data_reduction 'SAINT V8.40A (?, 2016)'
_computing_molecular_graphics 'Olex2 (Dolomanov et al., 2009)'
_computing_publication_material 'Olex2 (Dolomanov et al., 2009)'
_computing_structure_refinement 'ShelXL (Sheldrick, 2015)'
_computing_structure_solution 'ShelXT (Sheldrick, 2015)'
_diffrn_ambient_temperature 100
_diffrn_measured_fraction_theta_full 1.000
_diffrn_measured_fraction_theta_max 0.997
_diffrn_measurement_device_type 'D8 VENTURE'
_diffrn_measurement_method '\f and \w scans'
_diffrn_radiation_type MoK\a
_diffrn_radiation_wavelength 0.71073
_diffrn_reflns_av_R_equivalents 0.0976
_diffrn_reflns_av_unetI/netI 0.0901
_diffrn_reflns_Laue_measured_fraction_full 1.000
_diffrn_reflns_Laue_measured_fraction_max 0.997
_diffrn_reflns_limit_h_max 4
_diffrn_reflns_limit_h_min -4
_diffrn_reflns_limit_k_max 24
_diffrn_reflns_limit_k_min -24
_diffrn_reflns_limit_l_max 14
_diffrn_reflns_limit_l_min -14
_diffrn_reflns_number 6993
_diffrn_reflns_point_group_measured_fraction_full 1.000
_diffrn_reflns_point_group_measured_fraction_max 0.997
_diffrn_reflns_theta_full 25.242
_diffrn_reflns_theta_max 26.385
_diffrn_reflns_theta_min 2.021
_diffrn_standards_number 0
_exptl_absorpt_coefficient_mu 0.126
_exptl_absorpt_correction_T_max 0.7454
_exptl_absorpt_correction_T_min 0.5495
_exptl_absorpt_correction_type multi-scan
_exptl_absorpt_process_details
'SADABS-2016/2 (Bruker,2016/2) was used for absorption correction. wR2(int) was 0.1191 before and 0.0747 after correction. The Ratio of minimum to maximum transmission is 0.7372. The \l/2 correction factor is Not present.'
_exptl_crystal_colour colourless
_exptl_crystal_colour_primary colourless
_exptl_crystal_density_diffrn 1.666
_exptl_crystal_description block
_exptl_crystal_F_000 440
_exptl_crystal_size_max 0.12
_exptl_crystal_size_mid 0.06
_exptl_crystal_size_min 0.04
_refine_diff_density_max 0.230
_refine_diff_density_min -0.339
_refine_diff_density_rms 0.070
_refine_ls_extinction_method none
_refine_ls_goodness_of_fit_ref 1.049
_refine_ls_hydrogen_treatment refall
_refine_ls_matrix_type full
_refine_ls_number_parameters 176
_refine_ls_number_reflns 1725
_refine_ls_number_restraints 10
_refine_ls_restrained_S_all 1.049
_refine_ls_R_factor_all 0.1288
_refine_ls_R_factor_gt 0.0626
_refine_ls_shift/su_max 0.000
_refine_ls_shift/su_mean 0.000
_refine_ls_structure_factor_coef Fsqd
_refine_ls_weighting_details 'w=1/[\s^2^(Fo^2^)+(0.0584P)^2^+0.5202P] where P=(Fo^2^+2Fc^2^)/3'
_refine_ls_weighting_scheme calc
_refine_ls_wR_factor_gt 0.1301
_refine_ls_wR_factor_ref 0.1634
_reflns_Friedel_coverage 0.000
_reflns_number_gt 993
_reflns_number_total 1725
_reflns_threshold_expression 'I > 2\s(I)'
_cod_data_source_file d5cc02653a2.cif
_cod_data_source_block mo_20231131_0m
_cod_depositor_comments 'Adding full bibliography for 7134829--7134831.cif.'
_cod_original_cell_volume 838.0(3)
_cod_database_code 7134829
_shelx_shelxl_version_number 2018/3
_shelx_space_group_comment
;
The symmetry employed for this shelxl refinement is uniquely defined
by the following loop, which should always be used as a source of
symmetry information in preference to the above space-group names.
They are only intended as comments.
;
_shelx_estimated_absorpt_t_max 0.995
_shelx_estimated_absorpt_t_min 0.985
_olex2_refinement_description
;
1. Restrained distances
 N3-H3A = N3-H3B
 0.84 with sigma of 0.02
 O001-H00A = O001-H00B
 0.84 with sigma of 0.02
 N4-H4A = N4-H4B
 0.87 with sigma of 0.02
 N7-H7B = N7-H7A
 0.87 with sigma of 0.02
 N8-H8B = N8-H8A
 0.87 with sigma of 0.02
;
_olex2_submission_special_instructions 'No special instructions were received'

loop_
_space_group_symop_operation_xyz
'x, y, z'
'-x, y+1/2, -z+1/2'
'-x, -y, -z'
'x, -y-1/2, z-1/2'

loop_
_atom_site_label
_atom_site_type_symbol
_atom_site_fract_x
_atom_site_fract_y
_atom_site_fract_z
_atom_site_U_iso_or_equiv
_atom_site_adp_type
_atom_site_occupancy
_atom_site_site_symmetry_order
_atom_site_calc_flag
_atom_site_refinement_flags_posn
_atom_site_refinement_flags_adp
_atom_site_refinement_flags_occupancy
_atom_site_disorder_assembly
_atom_site_disorder_group
O001 O -0.1773(8) 0.58013(13) 0.8079(2) 0.0320(6) Uani 1 1 d D . . . .
N5 N 0.6054(7) 0.30606(13) 0.5835(2) 0.0223(7) Uani 1 1 d . . . . .
N6 N 0.6502(7) 0.30444(14) 0.8255(2) 0.0236(7) Uani 1 1 d . . . . .
N7 N 0.8469(8) 0.19859(15) 0.5846(2) 0.0249(7) Uani 1 1 d D . . . .
N2 N 0.1893(7) 0.46786(14) 0.6438(2) 0.0242(7) Uani 1 1 d . . . . .
N8 N 0.8665(9) 0.19525(16) 0.8231(3) 0.0288(7) Uani 1 1 d D . . . .
N1 N 0.2245(8) 0.46791(15) 0.7620(2) 0.0275(7) Uani 1 1 d . . . . .
N4 N 0.2610(9) 0.41647(16) 0.4719(2) 0.0284(7) Uani 1 1 d D . . . .
N3 N 0.4180(10) 0.42156(18) 0.9363(3) 0.0359(8) Uani 1 1 d D . . . .
C2 C 0.4841(9) 0.35889(16) 0.6457(3) 0.0213(8) Uani 1 1 d . . . . .
C5 C 0.7536(9) 0.25193(17) 0.7672(3) 0.0230(8) Uani 1 1 d . . . . .
C4 C 0.5104(9) 0.35844(16) 0.7636(3) 0.0223(8) Uani 1 1 d . . . . .
C1 C 0.3159(9) 0.41631(17) 0.5889(3) 0.0227(8) Uani 1 1 d . . . . .
C6 C 0.7346(9) 0.25282(17) 0.6418(3) 0.0218(7) Uani 1 1 d . . . . .
C3 C 0.3758(9) 0.41644(17) 0.8184(3) 0.0249(8) Uani 1 1 d . . . . .
H3A H 0.268(7) 0.4510(13) 0.968(2) 0.010(8) Uiso 1 1 d D . . . .
H3B H 0.440(12) 0.3833(14) 0.970(3) 0.058(14) Uiso 1 1 d D . . . .
H00A H -0.043(10) 0.5462(15) 0.797(4) 0.054(14) Uiso 1 1 d D . . . .
H00B H -0.388(9) 0.563(3) 0.795(5) 0.11(2) Uiso 1 1 d D . . . .
H4A H 0.174(10) 0.4542(13) 0.439(3) 0.041(11) Uiso 1 1 d D . . . .
H4B H 0.429(8) 0.3950(17) 0.433(3) 0.039(11) Uiso 1 1 d D . . . .
H7A H 0.803(11) 0.200(2) 0.5102(17) 0.051(13) Uiso 1 1 d D . . . .
H7B H 0.946(10) 0.1621(14) 0.616(3) 0.039(11) Uiso 1 1 d D . . . .
H8A H 0.978(10) 0.1606(15) 0.794(3) 0.048(13) Uiso 1 1 d D . . . .
H8B H 0.864(12) 0.196(2) 0.8963(17) 0.058(14) Uiso 1 1 d D . . . .

loop_
_atom_site_aniso_label
_atom_site_aniso_U_11
_atom_site_aniso_U_22
_atom_site_aniso_U_33
_atom_site_aniso_U_23
_atom_site_aniso_U_13
_atom_site_aniso_U_12
O001 0.0364(16) 0.0238(14) 0.0361(15) -0.0043(12) 0.0042(12) -0.0013(14)
N5 0.0247(15) 0.0231(15) 0.0192(15) 0.0027(12) 0.0018(12) -0.0030(13)
N6 0.0263(15) 0.0203(15) 0.0237(16) 0.0023(12) -0.0001(12) 0.0009(13)
N7 0.0332(17) 0.0229(17) 0.0183(16) 0.0002(13) 0.0004(13) 0.0022(14)
N2 0.0297(16) 0.0248(16) 0.0177(15) 0.0015(12) -0.0009(12) -0.0020(13)
N8 0.0382(18) 0.0252(17) 0.0227(18) -0.0007(14) 0.0007(14) 0.0053(15)
N1 0.0311(17) 0.0279(17) 0.0232(17) -0.0015(13) 0.0002(13) 0.0004(14)
N4 0.0392(19) 0.0257(17) 0.0200(17) 0.0035(13) 0.0010(14) 0.0037(15)
N3 0.051(2) 0.035(2) 0.0217(17) 0.0000(16) 0.0044(15) 0.0119(18)
C2 0.0227(18) 0.0208(18) 0.0204(18) -0.0015(14) 0.0011(13) -0.0009(15)
C5 0.0235(18) 0.0216(18) 0.0234(19) 0.0022(14) -0.0008(14) -0.0048(15)
C4 0.0241(18) 0.0220(18) 0.0209(18) -0.0015(14) 0.0016(14) -0.0047(15)
C1 0.0219(18) 0.0255(19) 0.0203(18) -0.0014(15) -0.0010(14) -0.0047(15)
C6 0.0219(17) 0.0230(18) 0.0204(18) -0.0006(14) 0.0018(14) -0.0031(15)
C3 0.0258(19) 0.0256(19) 0.0230(19) 0.0018(15) 0.0013(14) 0.0006(16)

loop_
_atom_type_symbol
_atom_type_description
_atom_type_scat_dispersion_real
_atom_type_scat_dispersion_imag
_atom_type_scat_source
C C 0.0033 0.0016 'International Tables Vol C Tables 4.2.6.8 and 6.1.1.4'
H H 0.0000 0.0000 'International Tables Vol C Tables 4.2.6.8 and 6.1.1.4'
N N 0.0061 0.0033 'International Tables Vol C Tables 4.2.6.8 and 6.1.1.4'
O O 0.0106 0.0060 'International Tables Vol C Tables 4.2.6.8 and 6.1.1.4'

loop_
_geom_angle_atom_site_label_1
_geom_angle_atom_site_label_2
_geom_angle_atom_site_label_3
_geom_angle
_geom_angle_site_symmetry_1
_geom_angle_site_symmetry_3
_geom_angle_publ_flag
H00A O001 H00B 101(5) . . ?
C6 N5 C2 116.6(3) . . ?
C5 N6 C4 116.6(3) . . ?
C6 N7 H7A 116(3) . . ?
C6 N7 H7B 125(2) . . ?
H7A N7 H7B 119(4) . . ?
C1 N2 N1 119.2(3) . . ?
C5 N8 H8A 126(3) . . ?
C5 N8 H8B 117(3) . . ?
H8A N8 H8B 117(4) . . ?
C3 N1 N2 120.5(3) . . ?
C1 N4 H4A 117(2) . . ?
C1 N4 H4B 117(2) . . ?
H4A N4 H4B 114(3) . . ?
C3 N3 H3A 116.2(19) . . ?
C3 N3 H3B 114(3) . . ?
H3A N3 H3B 115(4) . . ?
N5 C2 C4 122.2(3) . . ?
N5 C2 C1 120.1(3) . . ?
C4 C2 C1 117.8(3) . . ?
N6 C5 N8 119.4(3) . . ?
N6 C5 C6 121.4(3) . . ?
N8 C5 C6 119.2(3) . . ?
N6 C4 C2 122.1(3) . . ?
N6 C4 C3 121.0(3) . . ?
C2 C4 C3 116.9(3) . . ?
N2 C1 N4 117.7(3) . . ?
N2 C1 C2 122.8(3) . . ?
N4 C1 C2 119.4(3) . . ?
N5 C6 N7 119.0(3) . . ?
N5 C6 C5 121.0(3) . . ?
N7 C6 C5 120.0(3) . . ?
N1 C3 N3 117.2(3) . . ?
N1 C3 C4 122.9(3) . . ?
N3 C3 C4 119.9(3) . . ?

loop_
_geom_bond_atom_site_label_1
_geom_bond_atom_site_label_2
_geom_bond_distance
_geom_bond_site_symmetry_2
_geom_bond_publ_flag
O001 H00A 0.845(19) . ?
O001 H00B 0.83(2) . ?
N5 C2 1.368(4) . ?
N5 C6 1.321(4) . ?
N6 C5 1.316(4) . ?
N6 C4 1.366(4) . ?
N7 C6 1.347(4) . ?
N7 H7A 0.876(19) . ?
N7 H7B 0.875(19) . ?
N2 N1 1.384(4) . ?
N2 C1 1.310(4) . ?
N8 C5 1.346(4) . ?
N8 H8A 0.880(19) . ?
N8 H8B 0.861(19) . ?
N1 C3 1.310(4) . ?
N4 C1 1.373(4) . ?
N4 H4A 0.883(19) . ?
N4 H4B 0.898(19) . ?
N3 C3 1.385(4) . ?
N3 H3A 0.896(17) . ?
N3 H3B 0.858(19) . ?
C2 C4 1.381(4) . ?
C2 C1 1.428(5) . ?
C5 C6 1.469(4) . ?
C4 C3 1.421(5) . ?
